data_7108339
loop_
_publ_author_name
'Steffi Roters'
'Alexander Hepp'
'J. Chris Slootweg'
'Koop Lammertsma'
'Werner Uhl'

_publ_section_title
;
 Alkynide and acetonitrile activation by strained AlPC2 heterocycles
;
_journal_name_full Chem.Commun.
_journal_page_first 9616
_journal_paper_doi 10.1039/c2cc33300g
_journal_volume 48
_journal_year 2012
_chemical_formula_sum 'C30 H45 Al P2'
_chemical_formula_weight 494.58
_chemical_name_systematic
;
?
;
_space_group_IT_number 19
_symmetry_cell_setting orthorhombic
_symmetry_space_group_name_Hall 'P 2ac 2ab'
_symmetry_space_group_name_H-M 'P 21 21 21'
_atom_sites_solution_hydrogens geom
_atom_sites_solution_primary direct
_atom_sites_solution_secondary difmap
_audit_creation_method SHELXL-97
_cell_angle_alpha 90.00
_cell_angle_beta 90.00
_cell_angle_gamma 90.00
_cell_formula_units_Z 8
_cell_length_a 12.1692(3)
_cell_length_b 16.6042(4)
_cell_length_c 30.1940(7)
_cell_measurement_reflns_used 8428
_cell_measurement_temperature 153(2)
_cell_measurement_theta_max 71.944
_cell_measurement_theta_min 2.927
_cell_volume 6101.0(3)
_computing_cell_refinement 'Bruker SAINT+'
_computing_data_collection 'Bruker SMART'
_computing_data_reduction 'Bruker SHELXTL'
_computing_molecular_graphics 'Bruker SHELXTL'
_computing_publication_material 'Bruker SHELXTL'
_computing_structure_refinement 'SHELXL-97 (Sheldrick, 1997)'
_computing_structure_solution 'SHELXS-97 (Sheldrick, 1990)'
_diffrn_ambient_temperature 153(2)
_diffrn_measured_fraction_theta_full 0.979
_diffrn_measured_fraction_theta_max 0.980
_diffrn_measurement_device_type 'CCD area detector'
_diffrn_measurement_method 'omega scans'
_diffrn_radiation_monochromator graphite
_diffrn_radiation_source 'rotating anode'
_diffrn_radiation_type CuK\a
_diffrn_radiation_wavelength 1.54178
_diffrn_reflns_av_R_equivalents 0.0443
_diffrn_reflns_av_sigmaI/netI 0.0510
_diffrn_reflns_limit_h_max 13
_diffrn_reflns_limit_h_min -14
_diffrn_reflns_limit_k_max 18
_diffrn_reflns_limit_k_min -20
_diffrn_reflns_limit_l_max 36
_diffrn_reflns_limit_l_min -35
_diffrn_reflns_number 35045
_diffrn_reflns_theta_full 71.97
_diffrn_reflns_theta_max 71.97
_diffrn_reflns_theta_min 2.93
_exptl_absorpt_coefficient_mu 1.666
_exptl_absorpt_correction_T_max 0.9213
_exptl_absorpt_correction_T_min 0.8511
_exptl_absorpt_correction_type empirical
_exptl_absorpt_process_details SADABS
_exptl_crystal_colour pale
_exptl_crystal_density_diffrn 1.077
_exptl_crystal_density_method 'not measured'
_exptl_crystal_description block
_exptl_crystal_F_000 2144
_exptl_crystal_size_max 0.10
_exptl_crystal_size_mid 0.06
_exptl_crystal_size_min 0.05
_refine_diff_density_max 0.566
_refine_diff_density_min -0.311
_refine_diff_density_rms 0.053
_refine_ls_abs_structure_details 'Flack H D (1983), Acta Cryst. A39, 876-881'
_refine_ls_abs_structure_Flack 0.005(18)
_refine_ls_extinction_method none
_refine_ls_goodness_of_fit_ref 1.052
_refine_ls_hydrogen_treatment constr
_refine_ls_matrix_type full
_refine_ls_number_parameters 613
_refine_ls_number_reflns 11468
_refine_ls_number_restraints 0
_refine_ls_restrained_S_all 1.052
_refine_ls_R_factor_all 0.0671
_refine_ls_R_factor_gt 0.0497
_refine_ls_shift/su_max 0.001
_refine_ls_shift/su_mean 0.000
_refine_ls_structure_factor_coef Fsqd
_refine_ls_weighting_details 'calc w=1/[\s^2^(Fo^2^)+(0.0714P)^2^+0.4912P] where P=(Fo^2^+2Fc^2^)/3'
_refine_ls_weighting_scheme calc
_refine_ls_wR_factor_gt 0.1176
_refine_ls_wR_factor_ref 0.1273
_reflns_number_gt 9385
_reflns_number_total 11468
_reflns_threshold_expression >2sigma(I)
_cod_data_source_file c2cc33300g.txt
_cod_data_source_block sade
_cod_original_sg_symbol_H-M P2(1)2(1)2(1)
_cod_database_code 7108339

loop_
_symmetry_equiv_pos_as_xyz
'x, y, z'
'-x+1/2, -y, z+1/2'
'-x, y+1/2, -z+1/2'
'x+1/2, -y+1/2, -z'

loop_
_atom_site_label
_atom_site_type_symbol
_atom_site_fract_x
_atom_site_fract_y
_atom_site_fract_z
_atom_site_U_iso_or_equiv
_atom_site_adp_type
_atom_site_occupancy
_atom_site_symmetry_multiplicity
_atom_site_calc_flag
_atom_site_refinement_flags
P11 P 0.87836(6) 0.50012(4) 0.96112(3) 0.02946(17) Uani 1 1 d .
C111 C 1.0136(2) 0.52915(19) 0.98033(11) 0.0318(7) Uani 1 1 d .
C112 C 1.0221(3) 0.5882(2) 1.01266(12) 0.0417(8) Uani 1 1 d .
H112 H 0.9567 0.6111 1.0253 0.050 Uiso 1 1 calc R
C113 C 1.1239(3) 0.6145(2) 1.02686(13) 0.0504(9) Uani 1 1 d .
H113 H 1.1291 0.6549 1.0495 0.060 Uiso 1 1 calc R
C114 C 1.2192(3) 0.5821(3) 1.00826(14) 0.0534(10) Uani 1 1 d .
H114 H 1.2901 0.6001 1.0180 0.064 Uiso 1 1 calc R
C115 C 1.2105(3) 0.5243(2) 0.97601(13) 0.0477(9) Uani 1 1 d .
H115 H 1.2760 0.5019 0.9633 0.057 Uiso 1 1 calc R
C116 C 1.1090(3) 0.4978(2) 0.96157(11) 0.0383(7) Uani 1 1 d .
H116 H 1.1042 0.4579 0.9387 0.046 Uiso 1 1 calc R
C151 C 0.8916(3) 0.40294(18) 0.93419(11) 0.0362(7) Uani 1 1 d .
H15A H 0.8215 0.3878 0.9223 0.043 Uiso 1 1 calc R
H15B H 0.9419 0.4081 0.9098 0.043 Uiso 1 1 calc R
C152 C 0.9321(3) 0.3359(2) 0.96470(14) 0.0505(10) Uani 1 1 d .
H15C H 0.9984 0.3528 0.9792 0.061 Uiso 1 1 calc R
H15D H 0.9465 0.2884 0.9476 0.061 Uiso 1 1 calc R
H15E H 0.8769 0.3244 0.9865 0.061 Uiso 1 1 calc R
C131 C 0.8280(2) 0.57367(18) 0.92194(9) 0.0295(6) Uani 1 1 d .
C132 C 0.8967(3) 0.63349(18) 0.90972(10) 0.0318(7) Uani 1 1 d .
H132 H 0.9698 0.6298 0.9214 0.038 Uiso 1 1 calc R
C133 C 0.8753(3) 0.70599(18) 0.88008(11) 0.0357(7) Uani 1 1 d .
C134 C 0.7954(4) 0.7622(2) 0.90356(14) 0.0553(11) Uani 1 1 d .
H13A H 0.7279 0.7341 0.9093 0.066 Uiso 1 1 calc R
H13B H 0.7809 0.8081 0.8851 0.066 Uiso 1 1 calc R
H13C H 0.8270 0.7798 0.9310 0.066 Uiso 1 1 calc R
C135 C 0.9861(3) 0.7502(2) 0.87378(14) 0.0544(10) Uani 1 1 d .
H13D H 1.0132 0.7676 0.9021 0.065 Uiso 1 1 calc R
H13E H 0.9756 0.7961 0.8550 0.065 Uiso 1 1 calc R
H13F H 1.0382 0.7143 0.8604 0.065 Uiso 1 1 calc R
C136 C 0.8311(4) 0.6819(2) 0.83500(13) 0.0572(11) Uani 1 1 d .
H13G H 0.8837 0.6481 0.8203 0.069 Uiso 1 1 calc R
H13H H 0.8185 0.7294 0.8175 0.069 Uiso 1 1 calc R
H13I H 0.7633 0.6532 0.8386 0.069 Uiso 1 1 calc R
C141 C 0.7802(3) 0.4893(2) 1.00485(11) 0.0366(8) Uani 1 1 d .
C142 C 0.8246(3) 0.4665(2) 1.04339(11) 0.0409(8) Uani 1 1 d .
H142 H 0.9033 0.4625 1.0434 0.049 Uiso 1 1 calc R
C143 C 0.7699(3) 0.4459(3) 1.08690(12) 0.0540(10) Uani 1 1 d .
C144 C 0.6485(4) 0.4501(5) 1.08564(17) 0.128(3) Uani 1 1 d .
H14A H 0.6189 0.4259 1.1119 0.153 Uiso 1 1 calc R
H14B H 0.6220 0.4217 1.0601 0.153 Uiso 1 1 calc R
H14C H 0.6258 0.5054 1.0841 0.153 Uiso 1 1 calc R
C145 C 0.8169(5) 0.5012(3) 1.12207(13) 0.0769(14) Uani 1 1 d .
H14D H 0.7991 0.5561 1.1150 0.092 Uiso 1 1 calc R
H14E H 0.8953 0.4950 1.1232 0.092 Uiso 1 1 calc R
H14F H 0.7860 0.4877 1.1504 0.092 Uiso 1 1 calc R
C146 C 0.8067(6) 0.3594(3) 1.09803(17) 0.104(2) Uani 1 1 d .
H14G H 0.7765 0.3438 1.1261 0.125 Uiso 1 1 calc R
H14H H 0.8854 0.3573 1.0994 0.125 Uiso 1 1 calc R
H14I H 0.7809 0.3233 1.0755 0.125 Uiso 1 1 calc R
P12 P 0.68139(7) 0.56140(5) 0.90872(3) 0.03366(18) Uani 1 1 d .
C121 C 0.6849(3) 0.47907(18) 0.86830(10) 0.0316(7) Uani 1 1 d .
C122 C 0.5917(3) 0.4321(2) 0.86233(11) 0.0362(7) Uani 1 1 d .
H122 H 0.5287 0.4416 0.8807 0.043 Uiso 1 1 calc R
C123 C 0.5870(3) 0.3723(2) 0.83080(12) 0.0404(8) Uani 1 1 d .
H123 H 0.5219 0.3401 0.8279 0.048 Uiso 1 1 calc R
C124 C 0.6768(3) 0.35860(19) 0.80307(11) 0.0405(8) Uani 1 1 d .
H124 H 0.6740 0.3172 0.7809 0.049 Uiso 1 1 calc R
C125 C 0.7693(3) 0.40534(19) 0.80805(12) 0.0374(8) Uani 1 1 d .
H125 H 0.8318 0.3962 0.7893 0.045 Uiso 1 1 calc R
C126 C 0.7731(3) 0.46470(19) 0.83948(11) 0.0343(7) Uani 1 1 d .
H126 H 0.8379 0.4974 0.8419 0.041 Uiso 1 1 calc R
Al11 Al 0.62438(8) 0.51314(7) 0.98226(3) 0.0424(3) Uani 1 1 d .
C161 C 0.5655(4) 0.6136(3) 1.00933(16) 0.0722(14) Uani 1 1 d .
H16A H 0.5106 0.6357 0.9900 0.087 Uiso 1 1 calc R
H16B H 0.5300 0.6001 1.0367 0.087 Uiso 1 1 calc R
C162 C 0.6517(5) 0.6783(3) 1.01836(19) 0.0937(19) Uani 1 1 d .
H16C H 0.7025 0.6592 1.0403 0.112 Uiso 1 1 calc R
H16D H 0.6163 0.7262 1.0289 0.112 Uiso 1 1 calc R
H16E H 0.6907 0.6902 0.9915 0.112 Uiso 1 1 calc R
C171 C 0.5221(3) 0.4203(3) 0.97895(14) 0.0602(12) Uani 1 1 d .
H17A H 0.4831 0.4171 1.0065 0.072 Uiso 1 1 calc R
H17B H 0.4690 0.4313 0.9562 0.072 Uiso 1 1 calc R
C172 C 0.5718(4) 0.3391(3) 0.96975(17) 0.0738(14) Uani 1 1 d .
H17C H 0.6094 0.3405 0.9418 0.089 Uiso 1 1 calc R
H17D H 0.5148 0.2992 0.9688 0.089 Uiso 1 1 calc R
H17E H 0.6231 0.3259 0.9928 0.089 Uiso 1 1 calc R
P21 P 1.38833(6) 0.56467(5) 0.74420(3) 0.02890(17) Uani 1 1 d .
C211 C 1.5241(2) 0.60664(18) 0.73498(10) 0.0282(6) Uani 1 1 d .
C212 C 1.6180(3) 0.5639(2) 0.74570(10) 0.0355(7) Uani 1 1 d .
H212 H 1.6124 0.5098 0.7566 0.043 Uiso 1 1 calc R
C213 C 1.7203(3) 0.5998(2) 0.74058(12) 0.0381(8) Uani 1 1 d .
H213 H 1.7857 0.5703 0.7479 0.046 Uiso 1 1 calc R
C214 C 1.7284(3) 0.6778(2) 0.72497(11) 0.0388(8) Uani 1 1 d .
H214 H 1.7993 0.7022 0.7212 0.047 Uiso 1 1 calc R
C215 C 1.6351(3) 0.7206(2) 0.71489(12) 0.0398(8) Uani 1 1 d .
H215 H 1.6408 0.7751 0.7045 0.048 Uiso 1 1 calc R
C216 C 1.5324(3) 0.6851(2) 0.71963(11) 0.0363(7) Uani 1 1 d .
H216 H 1.4673 0.7149 0.7123 0.044 Uiso 1 1 calc R
C251 C 1.4008(3) 0.45652(17) 0.75049(11) 0.0352(7) Uani 1 1 d .
H25A H 1.4532 0.4456 0.7735 0.042 Uiso 1 1 calc R
H25B H 1.3312 0.4354 0.7599 0.042 Uiso 1 1 calc R
C252 C 1.4364(3) 0.4121(2) 0.70874(13) 0.0484(9) Uani 1 1 d .
H25C H 1.3817 0.4190 0.6862 0.058 Uiso 1 1 calc R
H25D H 1.4448 0.3559 0.7152 0.058 Uiso 1 1 calc R
H25E H 1.5052 0.4336 0.6986 0.058 Uiso 1 1 calc R
C231 C 1.3322(2) 0.60539(18) 0.79499(10) 0.0301(7) Uani 1 1 d .
C232 C 1.3917(3) 0.65662(18) 0.81890(11) 0.0339(7) Uani 1 1 d .
H232 H 1.4660 0.6635 0.8090 0.041 Uiso 1 1 calc R
C233 C 1.3607(3) 0.7058(2) 0.85923(12) 0.0388(8) Uani 1 1 d .
C234 C 1.4637(3) 0.7460(2) 0.87762(13) 0.0503(10) Uani 1 1 d .
H23A H 1.4972 0.7783 0.8549 0.060 Uiso 1 1 calc R
H23B H 1.5146 0.7055 0.8872 0.060 Uiso 1 1 calc R
H23C H 1.4442 0.7796 0.9023 0.060 Uiso 1 1 calc R
C235 C 1.2792(3) 0.7706(2) 0.84405(14) 0.0494(10) Uani 1 1 d .
H23D H 1.2154 0.7453 0.8315 0.059 Uiso 1 1 calc R
H23E H 1.3134 0.8042 0.8222 0.059 Uiso 1 1 calc R
H23F H 1.2578 0.8029 0.8690 0.059 Uiso 1 1 calc R
C236 C 1.3095(4) 0.6551(2) 0.89579(12) 0.0514(10) Uani 1 1 d .
H23G H 1.2945 0.6886 0.9210 0.062 Uiso 1 1 calc R
H23H H 1.3595 0.6131 0.9042 0.062 Uiso 1 1 calc R
H23I H 1.2422 0.6317 0.8853 0.062 Uiso 1 1 calc R
C241 C 1.2924(2) 0.58166(18) 0.70062(11) 0.0312(7) Uani 1 1 d .
C242 C 1.3340(3) 0.60073(19) 0.66086(11) 0.0370(7) Uani 1 1 d .
H242 H 1.4124 0.6067 0.6596 0.044 Uiso 1 1 calc R
C243 C 1.2733(3) 0.6141(2) 0.61727(12) 0.0434(9) Uani 1 1 d .
C244 C 1.1786(4) 0.5569(4) 0.61122(16) 0.099(2) Uani 1 1 d .
H24A H 1.1498 0.5623 0.5818 0.118 Uiso 1 1 calc R
H24B H 1.1221 0.5692 0.6323 0.118 Uiso 1 1 calc R
H24C H 1.2036 0.5027 0.6157 0.118 Uiso 1 1 calc R
C245 C 1.3521(4) 0.6028(4) 0.57923(15) 0.095(2) Uani 1 1 d .
H24D H 1.4141 0.6378 0.5830 0.114 Uiso 1 1 calc R
H24E H 1.3157 0.6154 0.5519 0.114 Uiso 1 1 calc R
H24F H 1.3767 0.5479 0.5786 0.114 Uiso 1 1 calc R
C246 C 1.2322(7) 0.6992(3) 0.61546(19) 0.118(3) Uani 1 1 d .
H24G H 1.2932 0.7356 0.6174 0.142 Uiso 1 1 calc R
H24H H 1.1830 0.7086 0.6398 0.142 Uiso 1 1 calc R
H24I H 1.1940 0.7078 0.5880 0.142 Uiso 1 1 calc R
P22 P 1.18484(7) 0.57822(5) 0.80213(3) 0.03269(18) Uani 1 1 d .
Al21 Al 1.13807(7) 0.55720(6) 0.72369(3) 0.0347(2) Uani 1 1 d .
C271 C 1.0899(3) 0.4446(2) 0.70986(12) 0.0440(8) Uani 1 1 d .
H27A H 1.1255 0.4272 0.6831 0.053 Uiso 1 1 calc R
H27B H 1.1135 0.4096 0.7333 0.053 Uiso 1 1 calc R
C272 C 0.9669(3) 0.4362(3) 0.70419(16) 0.0635(12) Uani 1 1 d .
H27C H 0.9302 0.4603 0.7290 0.076 Uiso 1 1 calc R
H27D H 0.9479 0.3802 0.7025 0.076 Uiso 1 1 calc R
H27E H 0.9446 0.4628 0.6774 0.076 Uiso 1 1 calc R
C261 C 1.0263(3) 0.6421(2) 0.71498(14) 0.0461(9) Uani 1 1 d .
H26A H 1.0100 0.6458 0.6839 0.055 Uiso 1 1 calc R
H26B H 0.9601 0.6261 0.7298 0.055 Uiso 1 1 calc R
C262 C 1.0590(3) 0.7256(2) 0.73160(14) 0.0535(10) Uani 1 1 d .
H26C H 1.0820 0.7220 0.7619 0.064 Uiso 1 1 calc R
H26D H 0.9972 0.7613 0.7294 0.064 Uiso 1 1 calc R
H26E H 1.1183 0.7460 0.7139 0.064 Uiso 1 1 calc R
C221 C 1.1909(3) 0.47983(19) 0.82919(10) 0.0334(7) Uani 1 1 d .
C222 C 1.0966(3) 0.4316(2) 0.82746(11) 0.0418(8) Uani 1 1 d .
H222 H 1.0346 0.4496 0.8104 0.050 Uiso 1 1 calc R
C223 C 1.0901(3) 0.3583(2) 0.84976(13) 0.0475(9) Uani 1 1 d .
H223 H 1.0246 0.3262 0.8481 0.057 Uiso 1 1 calc R
C224 C 1.1790(4) 0.3323(2) 0.87431(13) 0.0516(10) Uani 1 1 d .
H224 H 1.1754 0.2818 0.8897 0.062 Uiso 1 1 calc R
C225 C 1.2724(3) 0.3784(2) 0.87677(13) 0.0472(9) Uani 1 1 d .
H225 H 1.3339 0.3602 0.8940 0.057 Uiso 1 1 calc R
C226 C 1.2783(3) 0.4516(2) 0.85428(11) 0.0377(8) Uani 1 1 d .
H226 H 1.3443 0.4832 0.8562 0.045 Uiso 1 1 calc R

loop_
_atom_site_aniso_label
_atom_site_aniso_U_11
_atom_site_aniso_U_22
_atom_site_aniso_U_33
_atom_site_aniso_U_23
_atom_site_aniso_U_13
_atom_site_aniso_U_12
P11 0.0281(4) 0.0328(4) 0.0274(4) -0.0012(3) -0.0008(3) -0.0022(3)
C111 0.0264(16) 0.0373(16) 0.0317(17) 0.0014(14) -0.0021(13) -0.0033(12)
C112 0.0382(19) 0.0453(19) 0.041(2) -0.0071(17) -0.0010(15) -0.0049(15)
C113 0.050(2) 0.051(2) 0.050(2) -0.0108(18) -0.0082(19) -0.0122(18)
C114 0.038(2) 0.070(3) 0.051(2) 0.003(2) -0.0101(17) -0.0182(18)
C115 0.0303(19) 0.066(2) 0.047(2) 0.010(2) 0.0053(15) -0.0026(16)
C116 0.0361(17) 0.0449(17) 0.0338(17) 0.0015(16) 0.0001(14) -0.0023(15)
C151 0.0411(19) 0.0349(16) 0.0326(17) -0.0037(14) -0.0052(15) -0.0005(14)
C152 0.062(2) 0.0349(18) 0.055(2) 0.0008(18) -0.012(2) 0.0029(16)
C131 0.0305(15) 0.0357(16) 0.0223(14) -0.0050(13) 0.0009(12) 0.0036(13)
C132 0.0300(17) 0.0385(16) 0.0270(16) -0.0050(14) 0.0005(13) 0.0026(13)
C133 0.0425(18) 0.0316(15) 0.0330(18) -0.0007(14) 0.0032(15) -0.0013(14)
C134 0.064(3) 0.041(2) 0.060(3) 0.000(2) 0.011(2) 0.0099(18)
C135 0.051(2) 0.053(2) 0.059(3) 0.015(2) 0.006(2) -0.0084(18)
C136 0.083(3) 0.052(2) 0.037(2) 0.0067(18) -0.007(2) -0.002(2)
C141 0.0341(18) 0.0460(19) 0.0298(17) -0.0020(16) 0.0033(14) -0.0068(14)
C142 0.0425(19) 0.0463(18) 0.0338(19) -0.0001(16) 0.0004(16) -0.0097(15)
C143 0.060(2) 0.072(3) 0.0298(19) 0.004(2) -0.0012(17) -0.022(2)
C144 0.064(3) 0.278(10) 0.042(3) 0.018(4) 0.017(2) -0.038(5)
C145 0.109(4) 0.085(3) 0.037(2) -0.008(2) 0.006(3) -0.035(3)
C146 0.177(7) 0.076(3) 0.059(3) 0.019(3) 0.027(4) -0.037(4)
P12 0.0287(4) 0.0385(4) 0.0337(4) -0.0054(4) -0.0020(3) 0.0026(3)
C121 0.0325(16) 0.0343(15) 0.0280(16) 0.0020(13) -0.0082(14) 0.0058(13)
C122 0.0308(16) 0.0433(18) 0.0345(17) 0.0031(16) -0.0047(13) 0.0028(14)
C123 0.040(2) 0.0384(18) 0.042(2) -0.0012(17) -0.0093(16) -0.0060(14)
C124 0.052(2) 0.0355(17) 0.0340(18) -0.0078(15) -0.0070(17) 0.0057(15)
C125 0.0392(18) 0.0391(17) 0.0341(19) 0.0002(16) -0.0007(15) 0.0041(14)
C126 0.0315(16) 0.0359(16) 0.0356(19) 0.0038(15) -0.0034(14) 0.0000(12)
Al11 0.0306(5) 0.0638(7) 0.0327(5) -0.0096(5) 0.0044(4) -0.0049(5)
C161 0.066(3) 0.100(4) 0.050(3) -0.026(3) 0.002(2) 0.023(3)
C162 0.136(5) 0.066(3) 0.079(4) -0.025(3) 0.043(4) 0.002(3)
C171 0.045(2) 0.095(3) 0.041(2) -0.009(2) 0.0102(18) -0.029(2)
C172 0.085(3) 0.077(3) 0.060(3) 0.015(3) -0.004(3) -0.031(3)
P21 0.0249(4) 0.0322(4) 0.0296(4) 0.0019(3) -0.0001(3) 0.0027(3)
C211 0.0261(15) 0.0351(16) 0.0234(15) -0.0003(13) 0.0003(11) 0.0013(12)
C212 0.0321(16) 0.0400(16) 0.0344(17) 0.0051(16) -0.0019(14) 0.0010(14)
C213 0.0273(17) 0.0469(19) 0.040(2) 0.0024(17) -0.0059(14) 0.0074(13)
C214 0.0248(16) 0.059(2) 0.0323(19) -0.0038(18) 0.0001(14) -0.0054(14)
C215 0.0409(19) 0.0413(18) 0.037(2) 0.0054(15) 0.0021(16) -0.0021(14)
C216 0.0294(16) 0.0412(17) 0.0383(19) 0.0067(16) -0.0019(15) 0.0056(13)
C251 0.0359(17) 0.0309(15) 0.0387(19) 0.0046(14) 0.0031(14) 0.0032(12)
C252 0.057(2) 0.0400(19) 0.049(2) -0.0022(17) 0.0096(18) 0.0064(16)
C231 0.0254(15) 0.0317(15) 0.0333(17) 0.0039(13) 0.0046(13) 0.0019(12)
C232 0.0292(17) 0.0347(16) 0.0379(19) 0.0028(14) 0.0013(14) -0.0011(13)
C233 0.042(2) 0.0389(17) 0.0355(19) -0.0045(15) 0.0058(15) -0.0068(14)
C234 0.055(2) 0.054(2) 0.042(2) -0.0107(19) -0.0040(18) -0.0107(18)
C235 0.043(2) 0.049(2) 0.056(3) -0.013(2) 0.0054(18) 0.0033(16)
C236 0.065(3) 0.052(2) 0.037(2) -0.0081(17) 0.0074(19) -0.007(2)
C241 0.0232(15) 0.0337(15) 0.0366(17) 0.0029(14) -0.0007(13) 0.0025(11)
C242 0.0308(17) 0.0429(18) 0.0373(18) -0.0013(15) -0.0039(14) 0.0011(13)
C243 0.045(2) 0.056(2) 0.0296(19) 0.0016(18) -0.0078(15) 0.0017(16)
C244 0.077(3) 0.166(6) 0.052(3) 0.027(3) -0.026(3) -0.044(4)
C245 0.077(4) 0.162(6) 0.046(3) -0.014(3) -0.010(2) 0.012(4)
C246 0.205(8) 0.075(4) 0.075(4) 0.003(3) -0.071(5) 0.034(4)
P22 0.0252(4) 0.0361(4) 0.0367(4) 0.0001(4) 0.0021(3) 0.0016(3)
Al21 0.0265(4) 0.0387(5) 0.0388(5) 0.0019(5) -0.0027(4) -0.0014(4)
C271 0.050(2) 0.0432(19) 0.039(2) -0.0041(17) -0.0024(16) -0.0028(16)
C272 0.056(2) 0.055(2) 0.080(3) -0.006(2) 0.006(2) -0.018(2)
C261 0.0306(18) 0.047(2) 0.061(3) 0.0081(19) -0.0063(17) 0.0066(14)
C262 0.056(2) 0.050(2) 0.055(3) 0.005(2) -0.008(2) 0.0108(17)
C221 0.0314(16) 0.0378(16) 0.0311(16) -0.0057(14) 0.0076(14) 0.0019(13)
C222 0.0411(19) 0.0491(19) 0.0351(18) -0.0063(17) 0.0035(15) -0.0071(16)
C223 0.056(2) 0.045(2) 0.042(2) -0.0097(18) 0.0177(18) -0.0132(17)
C224 0.072(3) 0.0332(17) 0.050(2) 0.0031(17) 0.018(2) 0.0016(18)
C225 0.057(2) 0.045(2) 0.040(2) 0.0026(18) 0.0072(17) 0.0098(17)
C226 0.0371(18) 0.0400(18) 0.0360(19) -0.0012(16) 0.0047(15) -0.0004(14)

loop_
_atom_type_symbol
_atom_type_description
_atom_type_scat_dispersion_real
_atom_type_scat_dispersion_imag
_atom_type_scat_source
C C 0.0181 0.0091 'International Tables Vol C Tables 4.2.6.8 and 6.1.1.4'
H H 0.0000 0.0000 'International Tables Vol C Tables 4.2.6.8 and 6.1.1.4'
Al Al 0.2130 0.2455 'International Tables Vol C Tables 4.2.6.8 and 6.1.1.4'
P P 0.2955 0.4335 'International Tables Vol C Tables 4.2.6.8 and 6.1.1.4'

loop_
_geom_angle_atom_site_label_1
_geom_angle_atom_site_label_2
_geom_angle_atom_site_label_3
_geom_angle
C141 P11 C131 108.94(15)
C141 P11 C111 113.39(15)
C131 P11 C111 109.75(15)
C141 P11 C151 107.52(16)
C131 P11 C151 109.74(14)
C111 P11 C151 107.43(16)
C112 C111 C116 119.2(3)
C112 C111 P11 118.8(3)
C116 C111 P11 121.9(3)
C113 C112 C111 120.5(3)
C113 C112 H112 119.7
C111 C112 H112 119.7
C112 C113 C114 119.9(3)
C112 C113 H113 120.1
C114 C113 H113 120.1
C115 C114 C113 119.5(3)
C115 C114 H114 120.3
C113 C114 H114 120.3
C114 C115 C116 121.0(3)
C114 C115 H115 119.5
C116 C115 H115 119.5
C115 C116 C111 119.9(3)
C115 C116 H116 120.1
C111 C116 H116 120.1
C152 C151 P11 114.0(2)
C152 C151 H15A 108.8
P11 C151 H15A 108.8
C152 C151 H15B 108.8
P11 C151 H15B 108.8
H15A C151 H15B 107.6
C151 C152 H15C 109.5
C151 C152 H15D 109.5
H15C C152 H15D 109.5
C151 C152 H15E 109.5
H15C C152 H15E 109.5
H15D C152 H15E 109.5
C132 C131 P11 117.8(2)
C132 C131 P12 128.5(2)
P11 C131 P12 113.33(17)
C131 C132 C133 129.6(3)
C131 C132 H132 115.2
C133 C132 H132 115.2
C136 C133 C132 112.3(3)
C136 C133 C134 110.7(3)
C132 C133 C134 108.7(3)
C136 C133 C135 108.9(3)
C132 C133 C135 107.3(3)
C134 C133 C135 108.8(3)
C133 C134 H13A 109.5
C133 C134 H13B 109.5
H13A C134 H13B 109.5
C133 C134 H13C 109.5
H13A C134 H13C 109.5
H13B C134 H13C 109.5
C133 C135 H13D 109.5
C133 C135 H13E 109.5
H13D C135 H13E 109.5
C133 C135 H13F 109.5
H13D C135 H13F 109.5
H13E C135 H13F 109.5
C133 C136 H13G 109.5
C133 C136 H13H 109.5
H13G C136 H13H 109.5
C133 C136 H13I 109.5
H13G C136 H13I 109.5
H13H C136 H13I 109.5
C142 C141 P11 113.6(3)
C142 C141 Al11 135.7(3)
P11 C141 Al11 110.60(17)
C141 C142 C143 130.0(3)
C141 C142 H142 115.0
C143 C142 H142 115.0
C144 C143 C142 114.0(4)
C144 C143 C145 111.5(5)
C142 C143 C145 107.8(3)
C144 C143 C146 109.8(5)
C142 C143 C146 105.8(4)
C145 C143 C146 107.6(4)
C143 C144 H14A 109.5
C143 C144 H14B 109.5
H14A C144 H14B 109.5
C143 C144 H14C 109.5
H14A C144 H14C 109.5
H14B C144 H14C 109.5
C143 C145 H14D 109.5
C143 C145 H14E 109.5
H14D C145 H14E 109.5
C143 C145 H14F 109.5
H14D C145 H14F 109.5
H14E C145 H14F 109.5
C143 C146 H14G 109.5
C143 C146 H14H 109.5
H14G C146 H14H 109.5
C143 C146 H14I 109.5
H14G C146 H14I 109.5
H14H C146 H14I 109.5
C121 P12 C131 101.79(14)
C121 P12 Al11 111.38(11)
C131 P12 Al11 96.52(10)
C122 C121 C126 116.7(3)
C122 C121 P12 119.1(3)
C126 C121 P12 123.9(2)
C123 C122 C121 121.9(3)
C123 C122 H122 119.0
C121 C122 H122 119.0
C122 C123 C124 120.0(3)
C122 C123 H123 120.0
C124 C123 H123 120.0
C125 C124 C123 118.9(3)
C125 C124 H124 120.5
C123 C124 H124 120.5
C126 C125 C124 120.6(3)
C126 C125 H125 119.7
C124 C125 H125 119.7
C125 C126 C121 121.8(3)
C125 C126 H126 119.1
C121 C126 H126 119.1
C171 Al11 C161 116.5(2)
C171 Al11 C141 116.50(18)
C161 Al11 C141 110.95(17)
C171 Al11 P12 112.61(13)
C161 Al11 P12 101.47(16)
C141 Al11 P12 95.86(10)
C162 C161 Al11 114.5(3)
C162 C161 H16A 108.6
Al11 C161 H16A 108.6
C162 C161 H16B 108.6
Al11 C161 H16B 108.6
H16A C161 H16B 107.6
C161 C162 H16C 109.5
C161 C162 H16D 109.5
H16C C162 H16D 109.5
C161 C162 H16E 109.5
H16C C162 H16E 109.5
H16D C162 H16E 109.5
C172 C171 Al11 117.0(3)
C172 C171 H17A 108.1
Al11 C171 H17A 108.1
C172 C171 H17B 108.1
Al11 C171 H17B 108.1
H17A C171 H17B 107.3
C171 C172 H17C 109.5
C171 C172 H17D 109.5
H17C C172 H17D 109.5
C171 C172 H17E 109.5
H17C C172 H17E 109.5
H17D C172 H17E 109.5
C241 P21 C231 108.65(14)
C241 P21 C251 106.82(15)
C231 P21 C251 108.25(15)
C241 P21 C211 114.99(14)
C231 P21 C211 109.26(14)
C251 P21 C211 108.67(15)
C212 C211 C216 120.0(3)
C212 C211 P21 121.3(2)
C216 C211 P21 118.6(2)
C211 C212 C213 119.6(3)
C211 C212 H212 120.2
C213 C212 H212 120.2
C214 C213 C212 120.2(3)
C214 C213 H213 119.9
C212 C213 H213 119.9
C215 C214 C213 120.1(3)
C215 C214 H214 119.9
C213 C214 H214 119.9
C214 C215 C216 120.1(3)
C214 C215 H215 119.9
C216 C215 H215 119.9
C211 C216 C215 119.9(3)
C211 C216 H216 120.1
C215 C216 H216 120.1
C252 C251 P21 114.6(2)
C252 C251 H25A 108.6
P21 C251 H25A 108.6
C252 C251 H25B 108.6
P21 C251 H25B 108.6
H25A C251 H25B 107.6
C251 C252 H25C 109.5
C251 C252 H25D 109.5
H25C C252 H25D 109.5
C251 C252 H25E 109.5
H25C C252 H25E 109.5
H25D C252 H25E 109.5
C232 C231 P21 119.6(2)
C232 C231 P22 128.0(2)
P21 C231 P22 111.78(16)
C231 C232 C233 130.3(3)
C231 C232 H232 114.9
C233 C232 H232 114.9
C232 C233 C236 112.8(3)
C232 C233 C234 109.0(3)
C236 C233 C234 108.3(3)
C232 C233 C235 107.4(3)
C236 C233 C235 109.9(3)
C234 C233 C235 109.4(3)
C233 C234 H23A 109.5
C233 C234 H23B 109.5
H23A C234 H23B 109.5
C233 C234 H23C 109.5
H23A C234 H23C 109.5
H23B C234 H23C 109.5
C233 C235 H23D 109.5
C233 C235 H23E 109.5
H23D C235 H23E 109.5
C233 C235 H23F 109.5
H23D C235 H23F 109.5
H23E C235 H23F 109.5
C233 C236 H23G 109.5
C233 C236 H23H 109.5
H23G C236 H23H 109.5
C233 C236 H23I 109.5
H23G C236 H23I 109.5
H23H C236 H23I 109.5
C242 C241 P21 116.9(2)
C242 C241 Al21 134.3(2)
P21 C241 Al21 108.59(16)
C241 C242 C243 128.6(3)
C241 C242 H242 115.7
C243 C242 H242 115.7
C246 C243 C244 109.6(5)
C246 C243 C245 107.6(5)
C244 C243 C245 108.4(4)
C246 C243 C242 109.3(3)
C244 C243 C242 112.5(3)
C245 C243 C242 109.3(3)
C243 C244 H24A 109.5
C243 C244 H24B 109.5
H24A C244 H24B 109.5
C243 C244 H24C 109.5
H24A C244 H24C 109.5
H24B C244 H24C 109.5
C243 C245 H24D 109.5
C243 C245 H24E 109.5
H24D C245 H24E 109.5
C243 C245 H24F 109.5
H24D C245 H24F 109.5
H24E C245 H24F 109.5
C243 C246 H24G 109.5
C243 C246 H24H 109.5
H24G C246 H24H 109.5
C243 C246 H24I 109.5
H24G C246 H24I 109.5
H24H C246 H24I 109.5
C221 P22 C231 103.24(14)
C221 P22 Al21 108.23(11)
C231 P22 Al21 98.38(10)
C261 Al21 C271 115.91(15)
C261 Al21 C241 116.44(14)
C271 Al21 C241 112.53(14)
C261 Al21 P22 100.71(13)
C271 Al21 P22 113.62(12)
C241 Al21 P22 95.00(10)
C272 C271 Al21 113.5(3)
C272 C271 H27A 108.9
Al21 C271 H27A 108.9
C272 C271 H27B 108.9
Al21 C271 H27B 108.9
H27A C271 H27B 107.7
C271 C272 H27C 109.5
C271 C272 H27D 109.5
H27C C272 H27D 109.5
C271 C272 H27E 109.5
H27C C272 H27E 109.5
H27D C272 H27E 109.5
C262 C261 Al21 115.1(2)
C262 C261 H26A 108.5
Al21 C261 H26A 108.5
C262 C261 H26B 108.5
Al21 C261 H26B 108.5
H26A C261 H26B 107.5
C261 C262 H26C 109.5
C261 C262 H26D 109.5
H26C C262 H26D 109.5
C261 C262 H26E 109.5
H26C C262 H26E 109.5
H26D C262 H26E 109.5
C226 C221 C222 117.1(3)
C226 C221 P22 125.2(3)
C222 C221 P22 117.4(3)
C223 C222 C221 121.9(3)
C223 C222 H222 119.1
C221 C222 H222 119.1
C224 C223 C222 119.2(3)
C224 C223 H223 120.4
C222 C223 H223 120.4
C225 C224 C223 120.2(3)
C225 C224 H224 119.9
C223 C224 H224 119.9
C224 C225 C226 120.2(4)
C224 C225 H225 119.9
C226 C225 H225 119.9
C221 C226 C225 121.4(3)
C221 C226 H226 119.3
C225 C226 H226 119.3

loop_
_geom_bond_atom_site_label_1
_geom_bond_atom_site_label_2
_geom_bond_distance
P11 C141 1.789(3)
P11 C131 1.807(3)
P11 C111 1.810(3)
P11 C151 1.814(3)
C111 C112 1.388(5)
C111 C116 1.393(4)
C112 C113 1.381(5)
C112 H112 0.9600
C113 C114 1.396(5)
C113 H113 0.9600
C114 C115 1.371(5)
C114 H114 0.9600
C115 C116 1.383(5)
C115 H115 0.9600
C116 H116 0.9600
C151 C152 1.526(5)
C151 H15A 0.9600
C151 H15B 0.9600
C152 H15C 0.9599
C152 H15D 0.9599
C152 H15E 0.9599
C131 C132 1.349(4)
C131 P12 1.840(3)
C132 C133 1.522(4)
C132 H132 0.9600
C133 C136 1.517(5)
C133 C134 1.522(5)
C133 C135 1.547(5)
C134 H13A 0.9599
C134 H13B 0.9599
C134 H13C 0.9599
C135 H13D 0.9599
C135 H13E 0.9599
C135 H13F 0.9599
C136 H13G 0.9599
C136 H13H 0.9599
C136 H13I 0.9599
C141 C142 1.338(5)
C141 Al11 2.054(3)
C142 C143 1.512(5)
C142 H142 0.9600
C143 C144 1.480(6)
C143 C145 1.516(5)
C143 C146 1.541(7)
C144 H14A 0.9599
C144 H14B 0.9599
C144 H14C 0.9599
C145 H14D 0.9599
C145 H14E 0.9599
C145 H14F 0.9599
C146 H14G 0.9599
C146 H14H 0.9599
C146 H14I 0.9599
P12 C121 1.833(3)
P12 Al11 2.4607(13)
C121 C122 1.388(4)
C121 C126 1.402(4)
C122 C123 1.377(5)
C122 H122 0.9600
C123 C124 1.395(5)
C123 H123 0.9600
C124 C125 1.376(5)
C124 H124 0.9600
C125 C126 1.369(5)
C125 H125 0.9600
C126 H126 0.9600
Al11 C171 1.984(4)
Al11 C161 1.992(5)
C161 C162 1.526(7)
C161 H16A 0.9600
C161 H16B 0.9600
C162 H16C 0.9599
C162 H16D 0.9599
C162 H16E 0.9599
C171 C172 1.502(6)
C171 H17A 0.9600
C171 H17B 0.9600
C172 H17C 0.9599
C172 H17D 0.9599
C172 H17E 0.9599
P21 C241 1.781(3)
P21 C231 1.810(3)
P21 C251 1.812(3)
P21 C211 1.815(3)
C211 C212 1.383(4)
C211 C216 1.386(4)
C212 C213 1.389(4)
C212 H212 0.9600
C213 C214 1.382(5)
C213 H213 0.9600
C214 C215 1.373(5)
C214 H214 0.9600
C215 C216 1.389(5)
C215 H215 0.9600
C216 H216 0.9600
C251 C252 1.523(5)
C251 H25A 0.9600
C251 H25B 0.9600
C252 H25C 0.9599
C252 H25D 0.9599
C252 H25E 0.9599
C231 C232 1.330(4)
C231 P22 1.862(3)
C232 C233 1.513(5)
C232 H232 0.9600
C233 C236 1.521(5)
C233 C234 1.525(5)
C233 C235 1.534(5)
C234 H23A 0.9599
C234 H23B 0.9599
C234 H23C 0.9599
C235 H23D 0.9599
C235 H23E 0.9599
C235 H23F 0.9599
C236 H23G 0.9599
C236 H23H 0.9599
C236 H23I 0.9599
C241 C242 1.341(5)
C241 Al21 2.044(3)
C242 C243 1.526(5)
C242 H242 0.9600
C243 C246 1.499(6)
C243 C244 1.504(6)
C243 C245 1.508(6)
C244 H24A 0.9599
C244 H24B 0.9599
C244 H24C 0.9599
C245 H24D 0.9599
C245 H24E 0.9599
C245 H24F 0.9599
C246 H24G 0.9599
C246 H24H 0.9599
C246 H24I 0.9599
P22 C221 1.828(3)
P22 Al21 2.4607(13)
Al21 C261 1.977(3)
Al21 C271 2.003(4)
C271 C272 1.513(5)
C271 H27A 0.9600
C271 H27B 0.9600
C272 H27C 0.9599
C272 H27D 0.9599
C272 H27E 0.9599
C261 C262 1.526(5)
C261 H26A 0.9600
C261 H26B 0.9600
C262 H26C 0.9599
C262 H26D 0.9599
C262 H26E 0.9599
C221 C226 1.387(5)
C221 C222 1.401(4)
C222 C223 1.394(5)
C222 H222 0.9600
C223 C224 1.380(6)
C223 H223 0.9600
C224 C225 1.373(6)
C224 H224 0.9600
C225 C226 1.394(5)
C225 H225 0.9600
C226 H226 0.9600

loop_
_geom_torsion_atom_site_label_1
_geom_torsion_atom_site_label_2
_geom_torsion_atom_site_label_3
_geom_torsion_atom_site_label_4
_geom_torsion
C141 P11 C111 C112 -42.9(3)
C131 P11 C111 C112 79.2(3)
C151 P11 C111 C112 -161.5(3)
C141 P11 C111 C116 141.4(3)
C131 P11 C111 C116 -96.5(3)
C151 P11 C111 C116 22.8(3)
C116 C111 C112 C113 -1.5(5)
P11 C111 C112 C113 -177.3(3)
C111 C112 C113 C114 0.7(6)
C112 C113 C114 C115 0.0(6)
C113 C114 C115 C116 0.1(6)
C114 C115 C116 C111 -0.9(5)
C112 C111 C116 C115 1.5(5)
P11 C111 C116 C115 177.2(3)
C141 P11 C151 C152 -60.8(3)
C131 P11 C151 C152 -179.1(3)
C111 P11 C151 C152 61.6(3)
C141 P11 C131 C132 130.0(2)
C111 P11 C131 C132 5.3(3)
C151 P11 C131 C132 -112.6(3)
C141 P11 C131 P12 -43.8(2)
C111 P11 C131 P12 -168.50(15)
C151 P11 C131 P12 73.66(19)
P11 C131 C132 C133 -175.6(3)
P12 C131 C132 C133 -2.9(5)
C131 C132 C133 C136 -55.0(5)
C131 C132 C133 C134 67.9(4)
C131 C132 C133 C135 -174.6(3)
C131 P11 C141 C142 -152.4(3)
C111 P11 C141 C142 -29.8(3)
C151 P11 C141 C142 88.8(3)
C131 P11 C141 Al11 28.9(2)
C111 P11 C141 Al11 151.47(15)
C151 P11 C141 Al11 -89.92(19)
P11 C141 C142 C143 -175.7(3)
Al11 C141 C142 C143 2.5(6)
C141 C142 C143 C144 1.7(7)
C141 C142 C143 C145 -122.6(4)
C141 C142 C143 C146 122.5(5)
C132 C131 P12 C121 107.1(3)
P11 C131 P12 C121 -79.94(17)
C132 C131 P12 Al11 -139.4(3)
P11 C131 P12 Al11 33.56(15)
C131 P12 C121 C122 156.3(2)
Al11 P12 C121 C122 54.4(3)
C131 P12 C121 C126 -30.1(3)
Al11 P12 C121 C126 -132.0(2)
C126 C121 C122 C123 2.3(5)
P12 C121 C122 C123 176.3(3)
C121 C122 C123 C124 -1.4(5)
C122 C123 C124 C125 0.4(5)
C123 C124 C125 C126 -0.4(5)
C124 C125 C126 C121 1.5(5)
C122 C121 C126 C125 -2.4(5)
P12 C121 C126 C125 -176.1(2)
C142 C141 Al11 C171 -67.1(4)
P11 C141 Al11 C171 111.2(2)
C142 C141 Al11 C161 69.3(4)
P11 C141 Al11 C161 -112.4(2)
C142 C141 Al11 P12 174.0(4)
P11 C141 Al11 P12 -7.73(17)
C121 P12 Al11 C171 -30.8(2)
C131 P12 Al11 C171 -136.16(18)
C121 P12 Al11 C161 -156.05(18)
C131 P12 Al11 C161 98.55(18)
C121 P12 Al11 C141 91.14(15)
C131 P12 Al11 C141 -14.26(14)
C171 Al11 C161 C162 170.1(4)
C141 Al11 C161 C162 33.6(4)
P12 Al11 C161 C162 -67.3(4)
C161 Al11 C171 C172 -164.8(3)
C141 Al11 C171 C172 -30.7(4)
P12 Al11 C171 C172 78.6(4)
C241 P21 C211 C212 -138.0(3)
C231 P21 C211 C212 99.5(3)
C251 P21 C211 C212 -18.4(3)
C241 P21 C211 C216 46.3(3)
C231 P21 C211 C216 -76.2(3)
C251 P21 C211 C216 165.9(3)
C216 C211 C212 C213 -0.6(5)
P21 C211 C212 C213 -176.3(3)
C211 C212 C213 C214 0.2(5)
C212 C213 C214 C215 0.7(5)
C213 C214 C215 C216 -1.1(5)
C212 C211 C216 C215 0.2(5)
P21 C211 C216 C215 176.0(3)
C214 C215 C216 C211 0.6(5)
C241 P21 C251 C252 57.4(3)
C231 P21 C251 C252 174.2(3)
C211 P21 C251 C252 -67.2(3)
C241 P21 C231 C232 -127.2(3)
C251 P21 C231 C232 117.1(3)
C211 P21 C231 C232 -1.0(3)
C241 P21 C231 P22 44.7(2)
C251 P21 C231 P22 -70.98(19)
C211 P21 C231 P22 170.84(15)
P21 C231 C232 C233 172.6(3)
P22 C231 C232 C233 2.2(5)
C231 C232 C233 C236 52.0(5)
C231 C232 C233 C234 172.3(3)
C231 C232 C233 C235 -69.2(4)
C231 P21 C241 C242 142.3(3)
C251 P21 C241 C242 -101.2(3)
C211 P21 C241 C242 19.5(3)
C231 P21 C241 Al21 -42.41(19)
C251 P21 C241 Al21 74.15(18)
C211 P21 C241 Al21 -165.19(14)
P21 C241 C242 C243 176.5(3)
Al21 C241 C242 C243 2.7(6)
C241 C242 C243 C246 84.0(5)
C241 C242 C243 C244 -38.0(6)
C241 C242 C243 C245 -158.5(4)
C232 C231 P22 C221 -102.5(3)
P21 C231 P22 C221 86.49(18)
C232 C231 P22 Al21 146.4(3)
P21 C231 P22 Al21 -24.58(15)
C242 C241 Al21 C261 -58.1(4)
P21 C241 Al21 C261 127.78(18)
C242 C241 Al21 C271 79.2(4)
P21 C241 Al21 C271 -94.94(18)
C242 C241 Al21 P22 -162.6(3)
P21 C241 Al21 P22 23.20(15)
C221 P22 Al21 C261 135.59(15)
C231 P22 Al21 C261 -117.41(15)
C221 P22 Al21 C271 10.98(16)
C231 P22 Al21 C271 117.97(15)
C221 P22 Al21 C241 -106.28(14)
C231 P22 Al21 C241 0.71(13)
C261 Al21 C271 C272 -12.8(4)
C241 Al21 C271 C272 -150.3(3)
P22 Al21 C271 C272 103.1(3)
C271 Al21 C261 C262 172.0(3)
C241 Al21 C261 C262 -52.2(4)
P22 Al21 C261 C262 48.9(3)
C231 P22 C221 C226 24.1(3)
Al21 P22 C221 C226 127.7(3)
C231 P22 C221 C222 -161.3(3)
Al21 P22 C221 C222 -57.7(3)
C226 C221 C222 C223 -0.2(5)
P22 C221 C222 C223 -175.2(3)
C221 C222 C223 C224 0.1(5)
C222 C223 C224 C225 0.2(6)
C223 C224 C225 C226 -0.3(6)
C222 C221 C226 C225 0.0(5)
P22 C221 C226 C225 174.7(3)
C224 C225 C226 C221 0.2(5)
